data_4507213
loop_
_publ_author_name
'Crisan, Manuela'
'Bourosh, Paulina'
'Chumakov, Yurii'
'Petric, Mihaela'
'Ilia, Gheorghe'

_publ_section_title
;
 Supramolecular Assembly and Ab Initio Quantum Chemical Calculations of
 2-Hydroxyethylammonium Salts ofpara-Substituted Benzoic Acids
;
_journal_issue 1
_journal_name_full 'Crystal Growth &amp; Design'
_journal_page_first 143
_journal_paper_doi 10.1021/cg301304y
_journal_volume 13
_journal_year 2013
_chemical_formula_sum 'C9 H12 Br N O3'
_chemical_formula_weight 262.11
_chemical_name_systematic
; 
 2-hydroxyethylammonium 4-bromobenzoate 
;
_space_group_IT_number 33
_symmetry_cell_setting orthorhombic
_symmetry_space_group_name_Hall 'P 2c -2n'
_symmetry_space_group_name_H-M 'P n a 21'
_atom_sites_solution_hydrogens geom
_atom_sites_solution_primary direct
_atom_sites_solution_secondary difmap
_audit_creation_method SHELXL-97
_cell_angle_alpha 90.00
_cell_angle_beta 90.00
_cell_angle_gamma 90.00
_cell_formula_units_Z 4
_cell_length_a 6.0290(12)
_cell_length_b 7.3520(15)
_cell_length_c 23.192(5)
_cell_measurement_temperature 293(2)
_cell_volume 1028.0(4)
_computing_structure_refinement 'SHELXL-97 (Sheldrick, 1997)'
_computing_structure_solution 'SHELXS-97 (Sheldrick, 1990)'
_diffrn_ambient_temperature 293(2)
_diffrn_measured_fraction_theta_full 1.000
_diffrn_measured_fraction_theta_max 1.000
_diffrn_radiation_monochromator graphite
_diffrn_radiation_source 'fine-focus sealed tube'
_diffrn_radiation_type CuK\a
_diffrn_radiation_wavelength 1.54184
_diffrn_reflns_av_R_equivalents 0.0000
_diffrn_reflns_av_sigmaI/netI 0.0075
_diffrn_reflns_limit_h_max 1
_diffrn_reflns_limit_h_min -7
_diffrn_reflns_limit_k_max 8
_diffrn_reflns_limit_k_min -8
_diffrn_reflns_limit_l_max 28
_diffrn_reflns_limit_l_min -27
_diffrn_reflns_number 1006
_diffrn_reflns_theta_full 69.99
_diffrn_reflns_theta_max 69.99
_diffrn_reflns_theta_min 3.81
_exptl_absorpt_coefficient_mu 5.332
_exptl_absorpt_correction_T_max 0.6177
_exptl_absorpt_correction_T_min 0.5018
_exptl_absorpt_correction_type multi-scan
_exptl_absorpt_process_details SADABS
_exptl_crystal_density_diffrn 1.694
_exptl_crystal_density_method 'not measured'
_exptl_crystal_F_000 528
_exptl_crystal_size_max 0.15
_exptl_crystal_size_mid 0.15
_exptl_crystal_size_min 0.10
_refine_diff_density_max 0.280
_refine_diff_density_min -0.246
_refine_diff_density_rms 0.046
_refine_ls_abs_structure_details 'Flack H D (1983), Acta Cryst. A39, 876-881'
_refine_ls_abs_structure_Flack -0.01(2)
_refine_ls_extinction_method none
_refine_ls_goodness_of_fit_ref 1.003
_refine_ls_hydrogen_treatment constr
_refine_ls_matrix_type full
_refine_ls_number_parameters 128
_refine_ls_number_reflns 1006
_refine_ls_number_restraints 1
_refine_ls_restrained_S_all 1.002
_refine_ls_R_factor_all 0.0185
_refine_ls_R_factor_gt 0.0183
_refine_ls_shift/su_max 0.000
_refine_ls_shift/su_mean 0.000
_refine_ls_structure_factor_coef Fsqd
_refine_ls_weighting_details 'calc w=1/[\s^2^(Fo^2^)+(0.0411P)^2^+0.2436P] where P=(Fo^2^+2Fc^2^)/3'
_refine_ls_weighting_scheme calc
_refine_ls_wR_factor_gt 0.0543
_refine_ls_wR_factor_ref 0.0545
_reflns_number_gt 996
_reflns_number_total 1006
_reflns_threshold_expression >2sigma(I)
_cod_data_source_file cg301304y_si_002.cif
_cod_data_source_block 6_xa
_cod_original_sg_symbol_H-M Pna2(1)
_cod_database_code 4507213

loop_
_symmetry_equiv_pos_as_xyz
'x, y, z'
'-x, -y, z+1/2'
'x+1/2, -y+1/2, z'
'-x+1/2, y+1/2, z+1/2'

loop_
_atom_site_label
_atom_site_type_symbol
_atom_site_fract_x
_atom_site_fract_y
_atom_site_fract_z
_atom_site_U_iso_or_equiv
_atom_site_adp_type
_atom_site_occupancy
_atom_site_symmetry_multiplicity
_atom_site_calc_flag
_atom_site_refinement_flags
N1 N 1.8198(4) 0.5770(4) 0.37357(11) 0.0331(5) Uani 1 1 d .
H1AA H 1.7173 0.5903 0.4009 0.040 Uiso 1 1 calc R
H2AA H 1.8357 0.6812 0.3545 0.040 Uiso 1 1 calc R
H3AA H 1.9484 0.5464 0.3897 0.040 Uiso 1 1 calc R
O1 O 1.3884(3) 0.5762(3) 0.31718(11) 0.0389(5) Uani 1 1 d .
H1CA H 1.3614 0.5216 0.3472 0.058 Uiso 1 1 calc R
C1 C 1.7498(6) 0.4318(4) 0.33296(16) 0.0381(7) Uani 1 1 d .
H2AB H 1.6886 0.3307 0.3546 0.046 Uiso 1 1 calc R
H2BA H 1.8782 0.3879 0.3120 0.046 Uiso 1 1 calc R
C2 C 1.5792(6) 0.4999(5) 0.29084(14) 0.0364(7) Uani 1 1 d .
H1DA H 1.6472 0.5912 0.2663 0.044 Uiso 1 1 calc R
H1EA H 1.5334 0.3997 0.2664 0.044 Uiso 1 1 calc R
Br1 Br 0.88438(5) 0.46472(5) 0.697205(16) 0.04841(13) Uani 1 1 d .
O2 O 1.5057(4) 0.6074(4) 0.45514(11) 0.0456(5) Uani 1 1 d .
O3 O 1.2257(4) 0.4559(3) 0.41500(10) 0.0363(5) Uani 1 1 d .
C3 C 1.2154(5) 0.5106(4) 0.51614(13) 0.0274(6) Uani 1 1 d .
C4 C 1.3217(5) 0.5791(4) 0.56435(14) 0.0330(6) Uani 1 1 d .
H4A H 1.4592 0.6351 0.5603 0.040 Uiso 1 1 calc R
C5 C 1.2266(5) 0.5656(4) 0.61842(13) 0.0364(6) Uani 1 1 d .
H5A H 1.2990 0.6111 0.6508 0.044 Uiso 1 1 calc R
C6 C 1.0213(6) 0.4827(4) 0.62336(13) 0.0336(6) Uani 1 1 d .
C7 C 0.9104(5) 0.4133(5) 0.57634(15) 0.0357(6) Uani 1 1 d .
H7A H 0.7722 0.3587 0.5807 0.043 Uiso 1 1 calc R
C8 C 1.0083(5) 0.4264(4) 0.52262(13) 0.0332(6) Uani 1 1 d .
H8A H 0.9363 0.3789 0.4905 0.040 Uiso 1 1 calc R
C9 C 1.3255(5) 0.5253(3) 0.45786(14) 0.0295(6) Uani 1 1 d .

loop_
_atom_site_aniso_label
_atom_site_aniso_U_11
_atom_site_aniso_U_22
_atom_site_aniso_U_33
_atom_site_aniso_U_23
_atom_site_aniso_U_13
_atom_site_aniso_U_12
N1 0.0292(11) 0.0385(12) 0.0318(13) 0.0030(11) -0.0019(11) -0.0012(11)
O1 0.0414(11) 0.0449(11) 0.0305(12) 0.0031(10) 0.0001(8) 0.0062(9)
C1 0.0426(17) 0.0327(13) 0.0390(17) 0.0031(13) 0.0015(15) 0.0049(12)
C2 0.0445(16) 0.0392(14) 0.0255(16) -0.0010(13) -0.0006(13) 0.0015(13)
Br1 0.0553(2) 0.0592(2) 0.03073(18) 0.0041(2) 0.01288(16) -0.00103(15)
O2 0.0384(11) 0.0641(14) 0.0344(10) -0.0079(11) 0.0086(9) -0.0160(11)
O3 0.0344(11) 0.0455(12) 0.0290(10) -0.0051(9) 0.0004(9) -0.0029(8)
C3 0.0281(14) 0.0262(11) 0.0280(15) -0.0006(11) 0.0005(12) 0.0020(11)
C4 0.0333(13) 0.0342(14) 0.0314(15) -0.0018(12) 0.0015(13) -0.0034(13)
C5 0.0397(16) 0.0409(14) 0.0285(15) -0.0040(12) -0.0031(13) -0.0050(12)
C6 0.0409(16) 0.0327(13) 0.0272(14) 0.0035(11) 0.0060(13) 0.0022(12)
C7 0.0321(13) 0.0365(14) 0.0385(16) 0.0046(13) 0.0043(12) -0.0052(11)
C8 0.0332(15) 0.0368(12) 0.0296(15) -0.0005(11) -0.0007(11) -0.0050(12)
C9 0.0292(12) 0.0293(13) 0.0300(15) 0.0016(11) 0.0009(12) 0.0027(10)

loop_
_atom_type_symbol
_atom_type_description
_atom_type_scat_dispersion_real
_atom_type_scat_dispersion_imag
_atom_type_scat_source
C C 0.0181 0.0091 'International Tables Vol C Tables 4.2.6.8 and 6.1.1.4'
H H 0.0000 0.0000 'International Tables Vol C Tables 4.2.6.8 and 6.1.1.4'
N N 0.0311 0.0180 'International Tables Vol C Tables 4.2.6.8 and 6.1.1.4'
O O 0.0492 0.0322 'International Tables Vol C Tables 4.2.6.8 and 6.1.1.4'
Br Br -0.6763 1.2805 'International Tables Vol C Tables 4.2.6.8 and 6.1.1.4'

loop_
_geom_angle_atom_site_label_1
_geom_angle_atom_site_label_2
_geom_angle_atom_site_label_3
_geom_angle
N1 C1 C2 111.5(3)
O1 C2 C1 114.0(3)
C4 C3 C8 119.1(3)
C4 C3 C9 119.6(3)
C8 C3 C9 121.3(2)
C5 C4 C3 121.0(3)
C4 C5 C6 118.5(3)
C7 C6 C5 122.1(3)
C7 C6 Br1 118.4(2)
C5 C6 Br1 119.5(2)
C6 C7 C8 118.7(3)
C7 C8 C3 120.5(3)
O2 C9 O3 124.7(3)
O2 C9 C3 117.6(3)
O3 C9 C3 117.7(3)

loop_
_geom_bond_atom_site_label_1
_geom_bond_atom_site_label_2
_geom_bond_distance
N1 C1 1.485(4)
O1 C2 1.418(4)
C1 C2 1.504(5)
Br1 C6 1.906(3)
O2 C9 1.245(4)
O3 C9 1.269(4)
C3 C4 1.383(4)
C3 C8 1.402(5)
C3 C9 1.510(4)
C4 C5 1.382(5)
C5 C6 1.385(5)
C6 C7 1.377(5)
C7 C8 1.382(5)

loop_
_geom_hbond_atom_site_label_D
_geom_hbond_atom_site_label_H
_geom_hbond_atom_site_label_A
_geom_hbond_distance_DH
_geom_hbond_distance_HA
_geom_hbond_distance_DA
_geom_hbond_angle_DHA
_geom_hbond_site_symmetry_A
N1 H1AA O2 0.89 1.80 2.686(4) 177.4 .
N1 H2AA O1 0.89 2.01 2.896(4) 174.9 3_565
N1 H3AA O3 0.89 1.89 2.776(3) 171.4 1_655
O1 H1CA O3 0.82 1.84 2.625(3) 160.7 .

loop_
_geom_torsion_atom_site_label_1
_geom_torsion_atom_site_label_2
_geom_torsion_atom_site_label_3
_geom_torsion_atom_site_label_4
_geom_torsion
N1 C1 C2 O1 -55.9(4)
C8 C3 C4 C5 0.0(5)
C9 C3 C4 C5 -179.1(3)
C3 C4 C5 C6 -0.4(5)
C4 C5 C6 C7 0.2(5)
C4 C5 C6 Br1 -179.2(2)
C5 C6 C7 C8 0.3(5)
Br1 C6 C7 C8 179.8(2)
C6 C7 C8 C3 -0.8(5)
C4 C3 C8 C7 0.6(5)
C9 C3 C8 C7 179.7(3)
C4 C3 C9 O2 -3.3(4)
C8 C3 C9 O2 177.6(3)
C4 C3 C9 O3 177.9(3)
C8 C3 C9 O3 -1.2(4)
